data_7006445
loop_
_publ_author_name
'Bowman, Lyndsey J.'
'Izod, Keith'
'Clegg, William'
'Harrington, Ross W.'
'Smith, J. David'
'Eaborn, C.'

_publ_section_title
;
 Alkali metal complexes of sterically hindered mono- and di-carbanions
 containing Si-O bonds.
;
_journal_issue 3
_journal_name_full 'Dalton transactions (Cambridge, England : 2003)'
_journal_page_first 502
_journal_page_last 508
_journal_paper_doi 10.1039/b510692c
_journal_year 2006
_chemical_formula_moiety 'C10 H27 K O Si3'
_chemical_formula_sum 'C10 H27 K O Si3'
_chemical_formula_weight 286.69
_chemical_name_systematic
;
?
;
_space_group_IT_number 14
_symmetry_cell_setting monoclinic
_symmetry_space_group_name_Hall '-P 2ybc'
_symmetry_space_group_name_H-M 'P 1 21/c 1'
_atom_sites_solution_hydrogens geom
_atom_sites_solution_primary direct
_atom_sites_solution_secondary difmap
_audit_creation_method SHELXL-97
_cell_angle_alpha 90.00
_cell_angle_beta 106.998(1)
_cell_angle_gamma 90.00
_cell_formula_units_Z 4
_cell_length_a 9.3569(6)
_cell_length_b 15.2079(10)
_cell_length_c 12.4082(9)
_cell_measurement_reflns_used 10643
_cell_measurement_temperature 150(2)
_cell_measurement_theta_max 28.62
_cell_measurement_theta_min 2.18
_cell_volume 1688.5(2)
_computing_cell_refinement 'Bruker SAINT'
_computing_data_collection 'Bruker SMART'
_computing_data_reduction 'Bruker SAINT'
_computing_molecular_graphics 'Bruker SHELXTL'
_computing_publication_material 'Bruker SHELXTL and local programs'
_computing_structure_refinement 'Bruker SHELXTL'
_computing_structure_solution 'Bruker SHELXTL'
_diffrn_ambient_temperature 150(2)
_diffrn_measured_fraction_theta_full 0.996
_diffrn_measured_fraction_theta_max 0.996
_diffrn_measurement_device_type 'Bruker SMART 1K CCD diffractometer'
_diffrn_measurement_method 'thin-slice \w scans'
_diffrn_radiation_monochromator graphite
_diffrn_radiation_source 'sealed tube'
_diffrn_radiation_type MoK\a
_diffrn_radiation_wavelength 0.71073
_diffrn_reflns_av_R_equivalents 0.0275
_diffrn_reflns_av_sigmaI/netI 0.0230
_diffrn_reflns_limit_h_max 11
_diffrn_reflns_limit_h_min -11
_diffrn_reflns_limit_k_max 18
_diffrn_reflns_limit_k_min -18
_diffrn_reflns_limit_l_max 14
_diffrn_reflns_limit_l_min -14
_diffrn_reflns_number 11763
_diffrn_reflns_theta_full 25.00
_diffrn_reflns_theta_max 25.00
_diffrn_reflns_theta_min 2.18
_diffrn_standards_number 0
_exptl_absorpt_coefficient_mu 0.508
_exptl_absorpt_correction_T_max 0.905
_exptl_absorpt_correction_T_min 0.785
_exptl_absorpt_correction_type multi-scan
_exptl_crystal_colour colourless
_exptl_crystal_density_diffrn 1.128
_exptl_crystal_density_method 'not measured'
_exptl_crystal_description block
_exptl_crystal_F_000 624
_exptl_crystal_size_max 0.50
_exptl_crystal_size_mid 0.30
_exptl_crystal_size_min 0.20
_refine_diff_density_max 0.869
_refine_diff_density_min -0.337
_refine_diff_density_rms 0.069
_refine_ls_extinction_method none
_refine_ls_goodness_of_fit_ref 1.105
_refine_ls_hydrogen_treatment constr
_refine_ls_matrix_type full
_refine_ls_number_parameters 136
_refine_ls_number_reflns 2958
_refine_ls_number_restraints 0
_refine_ls_restrained_S_all 1.105
_refine_ls_R_factor_all 0.0493
_refine_ls_R_factor_gt 0.0445
_refine_ls_shift/su_max 0.000
_refine_ls_shift/su_mean 0.000
_refine_ls_structure_factor_coef Fsqd
_refine_ls_weighting_details 'calc w=1/[\s^2^(Fo^2^)+(0.0493P)^2^+2.2458P] where P=(Fo^2^+2Fc^2^)/3'
_refine_ls_weighting_scheme calc
_refine_ls_wR_factor_gt 0.1154
_refine_ls_wR_factor_ref 0.1190
_reflns_number_gt 2670
_reflns_number_total 2958
_reflns_threshold_expression I>2\s(I)
_cod_data_source_file b510692c.txt
_cod_data_source_block ki136_compound3
_cod_original_sg_symbol_H-M 'P 21/c'
_cod_database_code 7006445

loop_
_symmetry_equiv_pos_as_xyz
'x, y, z'
'-x, y+1/2, -z+1/2'
'-x, -y, -z'
'x, -y-1/2, z-1/2'

loop_
_atom_site_label
_atom_site_type_symbol
_atom_site_fract_x
_atom_site_fract_y
_atom_site_fract_z
_atom_site_U_iso_or_equiv
_atom_site_adp_type
_atom_site_occupancy
_atom_site_symmetry_multiplicity
_atom_site_calc_flag
_atom_site_refinement_flags
_atom_site_disorder_assembly
_atom_site_disorder_group
K K 0.77277(7) 0.25050(5) 0.68205(5) 0.0401(2) Uani 1 1 d . . .
Si1 Si 0.61169(8) 0.17272(5) 0.89919(6) 0.0298(2) Uani 1 1 d . . .
Si2 Si 0.71275(9) 0.37176(5) 0.91542(7) 0.0318(2) Uani 1 1 d . . .
Si3 Si 0.95166(8) 0.22182(5) 0.97593(6) 0.0299(2) Uani 1 1 d . . .
O1 O 0.9802(3) 0.17844(18) 1.1054(2) 0.0549(6) Uani 1 1 d . . .
C1 C 0.7590(3) 0.25523(17) 0.9256(2) 0.0289(6) Uani 1 1 d . . .
C2 C 0.6805(4) 0.0567(2) 0.9238(4) 0.0569(10) Uani 1 1 d . . .
H2A H 0.7281 0.0400 0.8662 0.085 Uiso 1 1 calc R . .
H2B H 0.5961 0.0173 0.9196 0.085 Uiso 1 1 calc R . .
H2C H 0.7534 0.0520 0.9986 0.085 Uiso 1 1 calc R . .
C3 C 0.4805(4) 0.1707(3) 0.7512(3) 0.0532(9) Uani 1 1 d . . .
H3A H 0.4471 0.2306 0.7278 0.080 Uiso 1 1 calc R . .
H3B H 0.3938 0.1339 0.7491 0.080 Uiso 1 1 calc R . .
H3C H 0.5326 0.1465 0.6999 0.080 Uiso 1 1 calc R . .
C4 C 0.4800(4) 0.1813(3) 0.9896(3) 0.0550(9) Uani 1 1 d . . .
H4A H 0.5290 0.1575 1.0648 0.082 Uiso 1 1 calc R . .
H4B H 0.3889 0.1477 0.9546 0.082 Uiso 1 1 calc R . .
H4C H 0.4542 0.2431 0.9962 0.082 Uiso 1 1 calc R . .
C5 C 0.5077(4) 0.3963(2) 0.8626(4) 0.0630(11) Uani 1 1 d . . .
H5A H 0.4664 0.3712 0.7871 0.095 Uiso 1 1 calc R . .
H5B H 0.4924 0.4601 0.8592 0.095 Uiso 1 1 calc R . .
H5C H 0.4570 0.3704 0.9138 0.095 Uiso 1 1 calc R . .
C6 C 0.7760(5) 0.4356(2) 1.0523(3) 0.0545(9) Uani 1 1 d . . .
H6A H 0.7122 0.4206 1.0997 0.082 Uiso 1 1 calc R . .
H6B H 0.7686 0.4988 1.0360 0.082 Uiso 1 1 calc R . .
H6C H 0.8799 0.4205 1.0919 0.082 Uiso 1 1 calc R . .
C7 C 0.7913(4) 0.4385(3) 0.8168(3) 0.0560(9) Uani 1 1 d . . .
H7A H 0.8977 0.4251 0.8314 0.084 Uiso 1 1 calc R . .
H7B H 0.7791 0.5013 0.8295 0.084 Uiso 1 1 calc R . .
H7C H 0.7377 0.4237 0.7386 0.084 Uiso 1 1 calc R . .
C8 C 1.1173(5) 0.1437(3) 1.1678(4) 0.0751(13) Uani 1 1 d . . .
H8A H 1.1698 0.1201 1.1164 0.113 Uiso 1 1 calc R . .
H8B H 1.1006 0.0965 1.2165 0.113 Uiso 1 1 calc R . .
H8C H 1.1777 0.1902 1.2142 0.113 Uiso 1 1 calc R . .
C9 C 1.0930(3) 0.3126(2) 0.9953(3) 0.0478(8) Uani 1 1 d . . .
H9A H 1.0701 0.3587 1.0429 0.072 Uiso 1 1 calc R . .
H9B H 1.0896 0.3373 0.9217 0.072 Uiso 1 1 calc R . .
H9C H 1.1931 0.2891 1.0315 0.072 Uiso 1 1 calc R . .
C10 C 1.0167(4) 0.1389(2) 0.8874(3) 0.0518(9) Uani 1 1 d . . .
H10A H 1.1084 0.1105 0.9332 0.078 Uiso 1 1 calc R . .
H10B H 1.0367 0.1687 0.8233 0.078 Uiso 1 1 calc R . .
H10C H 0.9389 0.0943 0.8597 0.078 Uiso 1 1 calc R . .

loop_
_atom_site_aniso_label
_atom_site_aniso_U_11
_atom_site_aniso_U_22
_atom_site_aniso_U_33
_atom_site_aniso_U_23
_atom_site_aniso_U_13
_atom_site_aniso_U_12
K 0.0424(4) 0.0501(4) 0.0291(3) -0.0014(3) 0.0126(3) -0.0046(3)
Si1 0.0274(4) 0.0307(4) 0.0308(4) -0.0026(3) 0.0074(3) -0.0032(3)
Si2 0.0290(4) 0.0312(4) 0.0343(4) -0.0021(3) 0.0077(3) -0.0012(3)
Si3 0.0258(4) 0.0339(4) 0.0282(4) -0.0014(3) 0.0050(3) -0.0002(3)
O1 0.0500(14) 0.0695(17) 0.0436(13) 0.0109(12) 0.0111(11) 0.0055(12)
C1 0.0249(13) 0.0269(13) 0.0337(14) -0.0048(11) 0.0065(11) -0.0013(10)
C2 0.048(2) 0.0334(17) 0.088(3) 0.0021(17) 0.0172(19) -0.0035(15)
C3 0.050(2) 0.063(2) 0.0401(18) -0.0020(16) 0.0024(15) -0.0238(17)
C4 0.052(2) 0.062(2) 0.057(2) -0.0100(18) 0.0264(18) -0.0136(17)
C5 0.0376(18) 0.0402(19) 0.105(3) 0.004(2) 0.0103(19) 0.0070(15)
C6 0.075(2) 0.0390(18) 0.050(2) -0.0063(15) 0.0205(18) -0.0027(17)
C7 0.058(2) 0.062(2) 0.051(2) 0.0031(17) 0.0216(17) 0.0033(18)
C8 0.068(3) 0.087(3) 0.068(3) 0.021(2) 0.016(2) 0.028(2)
C9 0.0287(15) 0.0472(19) 0.063(2) -0.0015(16) 0.0061(15) -0.0030(13)
C10 0.0390(18) 0.056(2) 0.057(2) -0.0134(17) 0.0096(16) 0.0100(15)

loop_
_atom_type_symbol
_atom_type_description
_atom_type_scat_dispersion_real
_atom_type_scat_dispersion_imag
_atom_type_scat_source
C C 0.0033 0.0016 'International Tables Vol C Tables 4.2.6.8 and 6.1.1.4'
H H 0.0000 0.0000 'International Tables Vol C Tables 4.2.6.8 and 6.1.1.4'
O O 0.0106 0.0060 'International Tables Vol C Tables 4.2.6.8 and 6.1.1.4'
Si Si 0.0817 0.0704 'International Tables Vol C Tables 4.2.6.8 and 6.1.1.4'
K K 0.2009 0.2494 'International Tables Vol C Tables 4.2.6.8 and 6.1.1.4'

loop_
_geom_angle_atom_site_label_1
_geom_angle_atom_site_label_2
_geom_angle_atom_site_label_3
_geom_angle
_geom_angle_site_symmetry_1
_geom_angle_site_symmetry_3
_geom_angle_publ_flag
O1 K C1 126.54(7) 4_565 . ?
O1 K C1 57.48(7) 4_565 4_565 ?
O1 K C3 173.02(9) 4_565 . ?
O1 K C4 99.01(9) 4_565 4_565 ?
O1 K C6 93.66(9) 4_565 4_565 ?
O1 K C7 83.79(8) 4_565 . ?
O1 K C10 94.16(9) 4_565 . ?
C1 K C1 175.45(10) . 4_565 ?
C1 K C3 58.60(8) . . ?
C1 K C3 117.20(8) 4_565 . ?
C1 K C4 116.75(8) . 4_565 ?
C1 K C4 59.14(8) 4_565 4_565 ?
C1 K C6 121.11(8) . 4_565 ?
C1 K C6 58.69(8) 4_565 4_565 ?
C1 K C7 59.31(8) . . ?
C1 K C7 121.20(8) 4_565 . ?
C1 K C10 58.43(8) . . ?
C1 K C10 124.97(8) 4_565 . ?
C3 K C4 74.02(9) . 4_565 ?
C3 K C6 86.42(10) . 4_565 ?
C3 K C7 96.39(9) . . ?
C3 K C10 92.74(9) . . ?
C4 K C6 92.40(10) 4_565 4_565 ?
C4 K C7 90.23(10) 4_565 . ?
C4 K C10 165.37(10) 4_565 . ?
C6 K C7 176.60(10) 4_565 . ?
C6 K C10 80.37(9) 4_565 . ?
C7 K C10 97.53(9) . . ?
C1 Si1 C2 114.43(14) . . ?
C1 Si1 C3 115.42(14) . . ?
C1 Si1 C4 115.72(14) . . ?
C2 Si1 C3 103.77(18) . . ?
C2 Si1 C4 102.72(18) . . ?
C3 Si1 C4 103.09(17) . . ?
C1 Si2 C5 114.60(15) . . ?
C1 Si2 C6 115.54(14) . . ?
C1 Si2 C7 115.93(15) . . ?
C5 Si2 C6 103.35(19) . . ?
C5 Si2 C7 102.60(18) . . ?
C6 Si2 C7 103.04(17) . . ?
O1 Si3 C1 107.74(13) . . ?
O1 Si3 C9 104.86(15) . . ?
O1 Si3 C10 107.79(15) . . ?
C1 Si3 C9 115.69(14) . . ?
C1 Si3 C10 116.59(14) . . ?
C9 Si3 C10 103.35(16) . . ?
K O1 Si3 104.84(11) 4_566 . ?
K O1 C8 127.7(2) 4_566 . ?
Si3 O1 C8 122.8(3) . . ?
K C1 K 174.59(10) . 4_566 ?
K C1 Si1 93.10(10) . . ?
K C1 Si1 88.17(10) 4_566 . ?
K C1 Si2 91.83(11) . . ?
K C1 Si2 92.05(10) 4_566 . ?
K C1 Si3 90.51(10) . . ?
K C1 Si3 84.30(10) 4_566 . ?
Si1 C1 Si2 120.41(14) . . ?
Si1 C1 Si3 119.77(15) . . ?
Si2 C1 Si3 119.52(14) . . ?
K C3 Si1 83.98(11) . . ?
K C4 Si1 84.40(12) 4_566 . ?
K C6 Si2 87.26(12) 4_566 . ?
K C7 Si2 83.67(14) . . ?
K C10 Si3 80.78(11) . . ?

loop_
_geom_bond_atom_site_label_1
_geom_bond_atom_site_label_2
_geom_bond_distance
_geom_bond_site_symmetry_2
_geom_bond_publ_flag
K O1 2.630(3) 4_565 ?
K C1 3.063(3) . ?
K C1 3.148(3) 4_565 ?
K C3 3.326(4) . ?
K C4 3.233(4) 4_565 ?
K C6 3.261(4) 4_565 ?
K C7 3.291(4) . ?
K C10 3.344(4) . ?
Si1 C1 1.822(3) . ?
Si1 C2 1.873(3) . ?
Si1 C3 1.887(3) . ?
Si1 C4 1.898(3) . ?
Si2 C1 1.820(3) . ?
Si2 C5 1.875(3) . ?
Si2 C6 1.895(3) . ?
Si2 C7 1.896(4) . ?
Si3 O1 1.685(2) . ?
Si3 C1 1.800(3) . ?
Si3 C9 1.878(3) . ?
Si3 C10 1.887(3) . ?
O1 K 2.630(3) 4_566 ?
O1 C8 1.394(5) . ?
C1 K 3.148(3) 4_566 ?
C4 K 3.233(4) 4_566 ?
C6 K 3.261(4) 4_566 ?
